data_4332769
loop_
_publ_author_name
'Shorafa, Hashem'
'Seppelt, Konrad'

_publ_section_title
;
 Osmium(VII) Fluorine Compounds
;
_journal_issue 19
_journal_name_full 'Inorganic Chemistry'
_journal_page_first 7929
_journal_page_last 7934
_journal_paper_doi 10.1021/ic0608290
_journal_volume 45
_journal_year 2006
_chemical_formula_moiety OsOF5
_chemical_formula_sum 'F5 O Os'
_chemical_formula_weight 301.20
_chemical_name_systematic
; 
 Osmiumoxidpentafluorid 
;
_space_group_IT_number 33
_symmetry_cell_setting orthorhombic
_symmetry_space_group_name_Hall 'P 2c -2n'
_symmetry_space_group_name_H-M 'P n a 21'
_atom_sites_solution_hydrogens geom
_atom_sites_solution_primary direct
_atom_sites_solution_secondary difmap
_audit_creation_method SHELXL-97
_cell_angle_alpha 90.00
_cell_angle_beta 90.00
_cell_angle_gamma 90.00
_cell_formula_units_Z 4
_cell_length_a 9.2344(16)
_cell_length_b 4.9290(8)
_cell_length_c 8.4825(14)
_cell_measurement_temperature 133(2)
_cell_volume 386.09(11)
_computing_structure_refinement 'SHELXL-97 (Sheldrick, 1997)'
_computing_structure_solution 'SHELXS-97 (Sheldrick, 1990)'
_diffrn_ambient_temperature 20
_diffrn_measured_fraction_theta_full 0.968
_diffrn_measured_fraction_theta_max 0.968
_diffrn_measurement_device_type Bruker-Smart-CCD-1000-TM
_diffrn_radiation_monochromator graphite
_diffrn_radiation_source 'fine-focus sealed tube'
_diffrn_radiation_type MoK\a
_diffrn_radiation_wavelength 0.71073
_diffrn_reflns_av_R_equivalents 0.0434
_diffrn_reflns_av_sigmaI/netI 0.0364
_diffrn_reflns_limit_h_max 13
_diffrn_reflns_limit_h_min -17
_diffrn_reflns_limit_k_max 8
_diffrn_reflns_limit_k_min -9
_diffrn_reflns_limit_l_max 16
_diffrn_reflns_limit_l_min -16
_diffrn_reflns_number 15071
_diffrn_reflns_theta_full 43.26
_diffrn_reflns_theta_max 43.26
_diffrn_reflns_theta_min 4.41
_exptl_absorpt_coefficient_mu 33.039
_exptl_absorpt_correction_T_max 1.0000
_exptl_absorpt_correction_T_min 0.361765
_exptl_absorpt_correction_type multi-scan
_exptl_absorpt_process_details SADABS
_exptl_crystal_colour green
_exptl_crystal_density_diffrn 5.182
_exptl_crystal_density_method 'not measured'
_exptl_crystal_description plate
_exptl_crystal_F_000 516
_exptl_crystal_size_max 0.05
_exptl_crystal_size_mid 0.05
_exptl_crystal_size_min 0.02
_refine_diff_density_max 4.344
_refine_diff_density_min -3.367
_refine_diff_density_rms 0.365
_refine_ls_abs_structure_details 'Flack H D (1983), Acta Cryst. A39, 876-881'
_refine_ls_abs_structure_Flack 0.41(4)
_refine_ls_extinction_coef 0.0084(5)
_refine_ls_extinction_expression Fc^*^=kFc[1+0.001xFc^2^\l^3^/sin(2\q)]^-1/4^
_refine_ls_extinction_method SHELXL
_refine_ls_goodness_of_fit_ref 1.044
_refine_ls_hydrogen_treatment mixed
_refine_ls_matrix_type full
_refine_ls_number_parameters 66
_refine_ls_number_reflns 2767
_refine_ls_number_restraints 1
_refine_ls_restrained_S_all 1.044
_refine_ls_R_factor_all 0.0458
_refine_ls_R_factor_gt 0.0288
_refine_ls_shift/su_max 0.001
_refine_ls_shift/su_mean 0.000
_refine_ls_structure_factor_coef Fsqd
_refine_ls_weighting_details 'calc w=1/[\s^2^(Fo^2^)+(0.0360P)^2^+1.2198P] where P=(Fo^2^+2Fc^2^)/3'
_refine_ls_weighting_scheme calc
_refine_ls_wR_factor_gt 0.0640
_refine_ls_wR_factor_ref 0.0695
_reflns_number_gt 2019
_reflns_number_total 2767
_reflns_threshold_expression >2sigma(I)
_cod_data_source_file ic0608290sup4.cif
_cod_data_source_block osof51a
_cod_original_sg_symbol_H-M Pna2(1)
_cod_database_code 4332769

loop_
_symmetry_equiv_pos_as_xyz
'x, y, z'
'-x, -y, z+1/2'
'x+1/2, -y+1/2, z'
'-x+1/2, y+1/2, z+1/2'

loop_
_atom_site_label
_atom_site_type_symbol
_atom_site_fract_x
_atom_site_fract_y
_atom_site_fract_z
_atom_site_U_iso_or_equiv
_atom_site_adp_type
_atom_site_occupancy
_atom_site_symmetry_multiplicity
_atom_site_calc_flag
Os Os 0.626684(17) 0.08140(3) 0.6686(4) 0.00749(5) Uani 1 1 d
O O 0.7302(17) -0.053(3) 0.5223(11) 0.020(2) Uani 1 1 d
F1 F 0.7331(4) 0.3970(7) 0.6833(9) 0.0127(9) Uani 1 1 d
F2 F 0.5027(9) 0.2557(14) 0.5324(5) 0.0137(11) Uani 1 1 d
F3 F 0.5001(4) -0.2056(7) 0.6762(11) 0.0157(6) Uani 1 1 d
F4 F 0.7341(12) -0.066(2) 0.8269(9) 0.0159(16) Uani 1 1 d
F5 F 0.5144(8) 0.2345(16) 0.8293(5) 0.0144(11) Uani 1 1 d

loop_
_atom_site_aniso_label
_atom_site_aniso_U_11
_atom_site_aniso_U_22
_atom_site_aniso_U_33
_atom_site_aniso_U_23
_atom_site_aniso_U_13
_atom_site_aniso_U_12
Os 0.00710(6) 0.00838(7) 0.00699(6) -0.0003(3) 0.0003(2) 0.00014(6)
O 0.018(4) 0.019(5) 0.024(4) -0.006(3) 0.005(3) -0.001(3)
F1 0.0108(11) 0.0138(14) 0.013(3) -0.0016(17) -0.0022(15) -0.0048(10)
F2 0.014(2) 0.018(3) 0.0093(16) 0.0022(16) -0.0029(17) 0.0041(19)
F3 0.0134(12) 0.0127(14) 0.0208(16) 0.002(3) 0.005(3) -0.0026(11)
F4 0.015(3) 0.019(4) 0.014(2) 0.001(2) -0.001(2) 0.005(3)
F5 0.013(2) 0.021(3) 0.0092(16) -0.0019(16) 0.0031(17) 0.000(2)

loop_
_atom_type_symbol
_atom_type_description
_atom_type_scat_dispersion_real
_atom_type_scat_dispersion_imag
_atom_type_scat_source
O O 0.0106 0.0060 'International Tables Vol C Tables 4.2.6.8 and 6.1.1.4'
F F 0.0171 0.0103 'International Tables Vol C Tables 4.2.6.8 and 6.1.1.4'
Os Os -1.2165 7.6030 'International Tables Vol C Tables 4.2.6.8 and 6.1.1.4'

loop_
_geom_angle_atom_site_label_1
_geom_angle_atom_site_label_2
_geom_angle_atom_site_label_3
_geom_angle
O Os F4 94.4(3)
O Os F3 94.8(5)
F4 Os F3 90.8(4)
O Os F2 94.2(5)
F4 Os F2 171.4(4)
F3 Os F2 89.2(3)
O Os F1 94.5(5)
F4 Os F1 89.8(4)
F3 Os F1 170.6(3)
F2 Os F1 88.9(3)
O Os F5 179.1(5)
F4 Os F5 85.8(4)
F3 Os F5 86.1(3)
F2 Os F5 85.6(2)
F1 Os F5 84.6(3)

loop_
_geom_bond_atom_site_label_1
_geom_bond_atom_site_label_2
_geom_bond_distance
Os O 1.701(12)
Os F4 1.821(10)
Os F3 1.836(4)
Os F2 1.839(7)
Os F1 1.844(3)
Os F5 1.872(7)
